data_4128092
loop_
_publ_author_name
'Rizzuto, Felix J.'
'Pr\"ohm, Patrick'
'Plajer, Alex J.'
'Greenfield, Jake L.'
'Nitschke, Jonathan R.'

_publ_section_title
;
 Hydrogen-Bond-Assisted Symmetry Breaking in a Network of Chiral
 Metal-Organic Assemblies.
;
_journal_issue 4
_journal_name_full 'Journal of the American Chemical Society'
_journal_page_first 1707
_journal_page_last 1715
_journal_paper_doi 10.1021/jacs.8b12323
_journal_volume 141
_journal_year 2019
_chemical_formula_moiety '(Zn2 C96 H78 N18 O6), 4(C F3 S O3), 4(C H4 O)'
_chemical_formula_sum 'C110 H106 F12 N18 O22 S4 Zn2'
_chemical_formula_weight 2519.10
_space_group_crystal_system monoclinic
_space_group_IT_number 14
_space_group_name_Hall '-P 2yn'
_space_group_name_H-M_alt 'P 1 21/n 1'
_symmetry_space_group_name_Hall '-P 2yn'
_symmetry_space_group_name_H-M 'P 1 21/n 1'
_atom_sites_solution_hydrogens mixed
_audit_creation_method SHELXL-2016/6
_cell_angle_alpha 90
_cell_angle_beta 91.51(3)
_cell_angle_gamma 90
_cell_formula_units_Z 2
_cell_length_a 17.046(3)
_cell_length_b 16.504(3)
_cell_length_c 21.373(4)
_cell_measurement_reflns_used 17241
_cell_measurement_temperature 100(2)
_cell_measurement_theta_max 24.4870
_cell_measurement_theta_min 1.4556
_cell_volume 6010.7(19)
_computing_cell_refinement 'XIA2 0.4.0.331-g9691117'
_computing_data_collection 'GDA 8.44; generic data acquisition software'
_computing_data_reduction 'XIA2 0.4.0.331-g9691117'
_computing_structure_refinement 'SHELXL-2016/6 (Sheldrick, 2016)'
_computing_structure_solution 'SHELXT 2014/5 (Sheldrick, 2014)'
_diffrn_ambient_temperature 100(2)
_diffrn_detector 'Photon counting pixel array'
_diffrn_measured_fraction_theta_full 0.999
_diffrn_measured_fraction_theta_max 0.999
_diffrn_measurement_device 'Fixed \c 3-circle diffractometer'
_diffrn_measurement_device_type 'Fluid Film Devices'
_diffrn_measurement_method 'shutterless scans'
_diffrn_measurement_specimen_support 'MiTeGen MicroMount'
_diffrn_radiation_monochromator 'Silicon 111'
_diffrn_radiation_source 'Diamond Light Source Beamline I19-1'
_diffrn_radiation_type Synchrotron
_diffrn_radiation_wavelength 0.6889
_diffrn_reflns_av_R_equivalents 0.0760
_diffrn_reflns_av_unetI/netI 0.0553
_diffrn_reflns_Laue_measured_fraction_full 0.999
_diffrn_reflns_Laue_measured_fraction_max 0.999
_diffrn_reflns_limit_h_max 17
_diffrn_reflns_limit_h_min -17
_diffrn_reflns_limit_k_max 16
_diffrn_reflns_limit_k_min -16
_diffrn_reflns_limit_l_max 21
_diffrn_reflns_limit_l_min -21
_diffrn_reflns_number 29765
_diffrn_reflns_point_group_measured_fraction_full 0.999
_diffrn_reflns_point_group_measured_fraction_max 0.999
_diffrn_reflns_theta_full 20.147
_diffrn_reflns_theta_max 20.147
_diffrn_reflns_theta_min 1.462
_exptl_absorpt_coefficient_mu 0.514
_exptl_absorpt_correction_T_max 1.0
_exptl_absorpt_correction_T_min 0.9860
_exptl_absorpt_correction_type empirical
_exptl_absorpt_process_details
;
CCP4 7.0.040: AIMLESS, version 0.5.32 : 29/03/17
Scaling & analysis of unmerged intensities, absorption correction using spherical harmonics
;
_exptl_crystal_colour colorless
_exptl_crystal_density_diffrn 1.392
_exptl_crystal_description block
_exptl_crystal_F_000 2600
_exptl_crystal_size_max 0.100
_exptl_crystal_size_mid 0.080
_exptl_crystal_size_min 0.070
_refine_diff_density_max 1.373
_refine_diff_density_min -0.593
_refine_diff_density_rms 0.104
_refine_ls_extinction_method none
_refine_ls_goodness_of_fit_ref 1.021
_refine_ls_hydrogen_treatment mixed
_refine_ls_matrix_type full
_refine_ls_number_parameters 881
_refine_ls_number_reflns 6287
_refine_ls_number_restraints 407
_refine_ls_restrained_S_all 1.177
_refine_ls_R_factor_all 0.0902
_refine_ls_R_factor_gt 0.0860
_refine_ls_shift/su_max 0.003
_refine_ls_shift/su_mean 0.000
_refine_ls_structure_factor_coef Fsqd
_refine_ls_weighting_details 'w=1/[\s^2^(Fo^2^)+(0.2000P)^2^+5.0000P] where P=(Fo^2^+2Fc^2^)/3'
_refine_ls_weighting_scheme calc
_refine_ls_wR_factor_gt 0.2493
_refine_ls_wR_factor_ref 0.2560
_reflns_Friedel_coverage 0.000
_reflns_number_gt 5485
_reflns_number_total 6287
_reflns_threshold_expression 'I > 2\s(I)'
_cod_data_source_file ja8b12323_si_003.cif
_cod_data_source_block shelx
_cod_original_cell_volume 6011(2)
_cod_database_code 4128092
_shelx_shelxl_version_number 2016/6
_shelx_space_group_comment
;
The symmetry employed for this shelxl refinement is uniquely defined
by the following loop, which should always be used as a source of
symmetry information in preference to the above space-group names.
They are only intended as comments.
;
_shelx_estimated_absorpt_t_min 0.950
_shelx_estimated_absorpt_t_max 0.965

loop_
_space_group_symop_operation_xyz
'x, y, z'
'-x+1/2, y+1/2, -z+1/2'
'-x, -y, -z'
'x-1/2, -y-1/2, z-1/2'

loop_
_atom_site_label
_atom_site_type_symbol
_atom_site_fract_x
_atom_site_fract_y
_atom_site_fract_z
_atom_site_U_iso_or_equiv
_atom_site_adp_type
_atom_site_occupancy
_atom_site_site_symmetry_order
_atom_site_calc_flag
_atom_site_refinement_flags_posn
_atom_site_refinement_flags_adp
_atom_site_refinement_flags_occupancy
_atom_site_disorder_assembly
_atom_site_disorder_group
Zn01 Zn 0.94987(4) 0.38918(4) 0.67812(3) 0.0728(4) Uani 1 1 d . . . . .
C100 C 1.0978(4) 0.2783(4) 0.6860(3) 0.0890(19) Uani 1 1 d . . . . .
H100 H 1.094188 0.284196 0.730079 0.107 Uiso 1 1 calc R U . . .
C101 C 1.1584(5) 0.2321(5) 0.6626(4) 0.110(3) Uani 1 1 d . . . . .
H101 H 1.196111 0.206867 0.689650 0.132 Uiso 1 1 calc R U . . .
C102 C 1.1618(5) 0.2242(6) 0.5983(4) 0.122(3) Uani 1 1 d . . . . .
H102 H 1.202755 0.193473 0.580554 0.146 Uiso 1 1 calc R U . . .
C103 C 1.1072(5) 0.2601(5) 0.5605(3) 0.105(2) Uani 1 1 d . . . . .
H103 H 1.108775 0.253533 0.516375 0.126 Uiso 1 1 calc R U . . .
C104 C 1.0494(4) 0.3061(4) 0.5867(3) 0.0802(17) Uani 1 1 d . . . . .
C105 C 0.9872(4) 0.3457(4) 0.5490(3) 0.0797(17) Uani 1 1 d . . . . .
H105 H 0.986306 0.340497 0.504767 0.096 Uiso 1 1 calc R U . . .
C106 C 0.8731(4) 0.4225(4) 0.5378(3) 0.0724(16) Uani 1 1 d . . . . .
C107 C 0.8189(4) 0.3741(4) 0.5054(3) 0.0798(17) Uani 1 1 d . . . . .
H107 H 0.824460 0.316861 0.505628 0.096 Uiso 1 1 calc R U . . .
C108 C 0.7565(4) 0.4104(4) 0.4728(3) 0.0790(17) Uani 1 1 d . . . . .
H108 H 0.719168 0.377312 0.451061 0.095 Uiso 1 1 calc R U . . .
C109 C 0.7478(4) 0.4944(4) 0.4714(2) 0.0734(16) Uani 1 1 d . . . . .
C110 C 0.8031(4) 0.5414(4) 0.5026(3) 0.0772(17) Uani 1 1 d . . . . .
H110 H 0.798664 0.598736 0.501194 0.093 Uiso 1 1 calc R U . . .
C111 C 0.8657(4) 0.5058(4) 0.5366(3) 0.0777(17) Uani 1 1 d . . . . .
H111 H 0.902749 0.538831 0.558606 0.093 Uiso 1 1 calc R U . . .
C112 C 0.6778(4) 0.5319(4) 0.4361(3) 0.0755(16) Uani 1 1 d . . . . .
H112 H 0.644432 0.487100 0.418519 0.091 Uiso 1 1 calc R U . . .
C113 C 0.7021(4) 0.5865(5) 0.3819(3) 0.095(2) Uani 1 1 d . . . . .
H11A H 0.733141 0.555011 0.352561 0.143 Uiso 1 1 calc R U . . .
H11B H 0.655152 0.607687 0.360170 0.143 Uiso 1 1 calc R U . . .
H11C H 0.733737 0.631699 0.398392 0.143 Uiso 1 1 calc R U . . .
C114 C 0.5548(4) 0.5952(3) 0.4695(3) 0.0689(15) Uani 1 1 d . . . . .
C115 C 0.5126(3) 0.6329(3) 0.5216(2) 0.0657(15) Uani 1 1 d . . . . .
C116 C 0.4561(3) 0.6928(3) 0.5099(3) 0.0693(15) Uani 1 1 d . . . . .
H116 H 0.447205 0.712545 0.468575 0.083 Uiso 1 1 calc R U . . .
C120 C -0.0079(4) 0.5788(4) 0.1825(3) 0.0826(18) Uani 1 1 d . . . . .
H120 H -0.043438 0.540433 0.198938 0.099 Uiso 1 1 calc R U . . .
C121 C -0.0007(5) 0.5850(5) 0.1178(3) 0.093(2) Uani 1 1 d . . . . .
H121 H -0.029400 0.549484 0.090680 0.112 Uiso 1 1 calc R U . . .
C122 C 0.0471(5) 0.6415(5) 0.0937(3) 0.093(2) Uani 1 1 d . . . . .
H122 H 0.051686 0.646478 0.049718 0.111 Uiso 1 1 calc R U . . .
C123 C 0.0897(4) 0.6925(4) 0.1340(3) 0.0841(18) Uani 1 1 d . . . . .
H123 H 0.123241 0.733262 0.118267 0.101 Uiso 1 1 calc R U . . .
C124 C 0.0815(4) 0.6816(4) 0.1973(3) 0.0734(16) Uani 1 1 d . . . . .
C125 C 0.1267(4) 0.7312(4) 0.2428(3) 0.0747(16) Uani 1 1 d . . . . .
H125 H 0.157964 0.774935 0.228750 0.090 Uiso 1 1 calc R U . . .
C126 C 0.1690(4) 0.7651(3) 0.3433(2) 0.0691(15) Uani 1 1 d . . . . .
C127 C 0.1321(4) 0.8057(4) 0.3912(3) 0.0741(16) Uani 1 1 d . . . . .
H127 H 0.076714 0.802486 0.394703 0.089 Uiso 1 1 calc R U . . .
C128 C 0.1763(4) 0.8510(4) 0.4340(3) 0.0753(16) Uani 1 1 d . . . . .
H128 H 0.150673 0.879837 0.466021 0.090 Uiso 1 1 calc R U . . .
C129 C 0.2560(4) 0.8546(4) 0.4307(3) 0.0770(17) Uani 1 1 d . . . . .
C130 C 0.2927(4) 0.8158(4) 0.3816(3) 0.0799(17) Uani 1 1 d . . . . .
H130 H 0.347958 0.819961 0.378014 0.096 Uiso 1 1 calc R U . . .
C131 C 0.2498(4) 0.7715(4) 0.3381(3) 0.0743(16) Uani 1 1 d . . . . .
H131 H 0.275342 0.745522 0.304635 0.089 Uiso 1 1 calc R U . . .
C132 C 0.3056(4) 0.8994(4) 0.4803(3) 0.0853(19) Uani 1 1 d . . . . .
H132 H 0.271323 0.915562 0.515384 0.102 Uiso 1 1 calc R U . . .
C133 C 0.3455(5) 0.9758(4) 0.4541(4) 0.107(2) Uani 1 1 d . . . . .
H13A H 0.305332 1.013201 0.437756 0.160 Uiso 1 1 calc R U . . .
H13B H 0.376265 1.002371 0.487606 0.160 Uiso 1 1 calc R U . . .
H13C H 0.380285 0.960211 0.420339 0.160 Uiso 1 1 calc R U . . .
C134 C 0.3491(5) 0.7865(4) 0.5468(3) 0.0752(17) Uani 1 1 d . . . . .
C135 C 0.4132(4) 0.7234(3) 0.5587(3) 0.0693(15) Uani 1 1 d . . . . .
C136 C 0.4235(4) 0.6931(3) 0.6196(3) 0.0708(15) Uani 1 1 d . . . . .
H136 H 0.393385 0.713928 0.652753 0.085 Uiso 1 1 calc R U . . .
C140 C 1.0985(5) 0.5057(5) 0.6632(3) 0.093(2) Uani 1 1 d . . . . .
H140 H 1.127211 0.458417 0.653036 0.111 Uiso 1 1 calc R U . . .
C141 C 1.1366(5) 0.5789(5) 0.6652(4) 0.101(2) Uani 1 1 d . . . . .
H141 H 1.190467 0.582379 0.655074 0.121 Uiso 1 1 calc R U . . .
C142 C 1.0961(6) 0.6469(5) 0.6818(4) 0.111(2) Uani 1 1 d . . . . .
H142 H 1.122365 0.697491 0.685874 0.133 Uiso 1 1 calc R U . . .
C143 C 1.0167(5) 0.6414(5) 0.6927(3) 0.095(2) Uani 1 1 d . . . . .
H143 H 0.986952 0.688422 0.701659 0.114 Uiso 1 1 calc R U . . .
C144 C 0.9819(4) 0.5664(4) 0.6901(3) 0.0797(17) Uani 1 1 d . . . . .
C145 C 0.8983(4) 0.5548(4) 0.7025(3) 0.0800(17) Uani 1 1 d . . . . .
H145 H 0.867949 0.599753 0.715599 0.096 Uiso 1 1 calc R U . . .
C146 C 0.7845(3) 0.4794(3) 0.7113(3) 0.0657(15) Uani 1 1 d . . . . .
C147 C 0.7340(4) 0.4374(4) 0.6717(3) 0.0728(16) Uani 1 1 d . . . . .
H147 H 0.753870 0.411117 0.635892 0.087 Uiso 1 1 calc R U . . .
C148 C 0.6551(4) 0.4332(4) 0.6836(3) 0.0739(16) Uani 1 1 d . . . . .
H148 H 0.621058 0.404329 0.655674 0.089 Uiso 1 1 calc R U . . .
C149 C 0.6244(4) 0.4712(3) 0.7364(3) 0.0701(15) Uani 1 1 d . . . . .
C150 C 0.6769(4) 0.5114(4) 0.7765(3) 0.0744(17) Uani 1 1 d . . . . .
H150 H 0.657783 0.536514 0.813124 0.089 Uiso 1 1 calc R U . . .
C151 C 0.7559(4) 0.5158(4) 0.7645(3) 0.0712(15) Uani 1 1 d . . . . .
H151 H 0.790560 0.543635 0.792613 0.085 Uiso 1 1 calc R U . . .
C152 C 0.5370(4) 0.4710(4) 0.7473(3) 0.0747(16) Uani 1 1 d . . . . .
H152 H 0.527394 0.499310 0.787706 0.090 Uiso 1 1 calc R U . . .
C153 C 0.5015(5) 0.3859(4) 0.7504(3) 0.095(2) Uani 1 1 d . . . . .
H15A H 0.527629 0.355285 0.784281 0.143 Uiso 1 1 calc R U . . .
H15B H 0.445339 0.390060 0.758445 0.143 Uiso 1 1 calc R U . . .
H15C H 0.508903 0.357989 0.710543 0.143 Uiso 1 1 calc R U . . .
C154 C 0.4924(4) 0.5965(4) 0.6956(3) 0.0718(16) Uani 1 1 d . . . . .
C155 C 0.4782(4) 0.6324(4) 0.6309(3) 0.0687(15) Uani 1 1 d . . . . .
C156 C 0.5229(4) 0.6037(3) 0.5820(3) 0.0694(16) Uani 1 1 d . . . . .
H156 H 0.561379 0.563231 0.590290 0.083 Uiso 1 1 calc R U . . .
N100 N 1.0448(3) 0.3145(3) 0.6492(2) 0.0784(14) Uani 1 1 d . . . . .
N101 N 0.9349(3) 0.3866(3) 0.5753(2) 0.0710(13) Uani 1 1 d . . . . .
N102 N 0.6311(3) 0.5781(3) 0.4808(2) 0.0749(14) Uani 1 1 d D . . . .
N120 N 0.0341(3) 0.6256(3) 0.2217(2) 0.0731(14) Uani 1 1 d . . . . .
N121 N 0.1239(3) 0.7153(3) 0.3013(2) 0.0697(12) Uani 1 1 d . . . . .
N122 N 0.3670(4) 0.8441(3) 0.5045(2) 0.0782(14) Uani 1 1 d D . . . .
N140 N 1.0210(3) 0.4987(3) 0.6754(2) 0.0775(14) Uani 1 1 d . . . . .
N141 N 0.8654(3) 0.4856(3) 0.6959(2) 0.0696(13) Uani 1 1 d . . . . .
N142 N 0.4978(3) 0.5166(3) 0.6966(2) 0.0706(13) Uani 1 1 d D . . . .
O100 O 0.5202(2) 0.5780(2) 0.41971(18) 0.0758(11) Uani 1 1 d . . . . .
O120 O 0.2873(3) 0.7834(3) 0.5736(2) 0.0851(12) Uani 1 1 d . . . . .
O140 O 0.4992(3) 0.6412(3) 0.74165(19) 0.0837(12) Uani 1 1 d . . . . .
S1 S 0.30299(14) 0.77718(12) 0.11290(9) 0.1023(7) Uani 1 1 d D U . . .
O1 O 0.3760(3) 0.8079(3) 0.0896(2) 0.0993(14) Uani 1 1 d D U . . .
O2 O 0.2346(4) 0.7970(4) 0.0748(4) 0.140(2) Uani 1 1 d D U . . .
O3 O 0.2969(5) 0.7817(4) 0.1784(3) 0.159(3) Uani 1 1 d D U . . .
C1 C 0.3114(5) 0.6644(5) 0.0992(3) 0.106(2) Uani 1 1 d D U . . .
F1 F 0.3775(3) 0.6360(3) 0.1192(3) 0.1394(18) Uani 1 1 d D U . . .
F2 F 0.3054(4) 0.6499(3) 0.0395(2) 0.1427(18) Uani 1 1 d D U . . .
F3 F 0.2524(3) 0.6279(3) 0.1280(2) 0.1098(13) Uani 1 1 d D U . . .
S2 S 0.5284(4) 0.8503(3) 0.38153(15) 0.1325(15) Uani 0.708(7) 1 d D U P A 1
O4 O 0.4994(7) 0.8906(5) 0.3310(4) 0.111(3) Uani 0.708(7) 1 d D U P A 1
O5 O 0.4968(6) 0.7620(5) 0.3690(4) 0.112(3) Uani 0.708(7) 1 d D U P A 1
O6 O 0.5125(8) 0.8833(7) 0.4442(6) 0.082(3) Uani 0.708(7) 1 d D U P A 1
C2 C 0.6301(10) 0.8213(10) 0.3835(7) 0.165(5) Uani 0.708(7) 1 d D U P A 1
F4 F 0.6576(7) 0.8985(7) 0.3966(6) 0.184(4) Uani 0.708(7) 1 d D U P A 1
F5 F 0.6357(6) 0.7704(6) 0.4331(5) 0.154(3) Uani 0.708(7) 1 d D U P A 1
F6 F 0.6407(5) 0.7898(5) 0.3261(4) 0.147(3) Uani 0.708(7) 1 d D U P A 1
S2A S 0.5825(4) 0.8316(4) 0.3867(3) 0.076(2) Uani 0.292(7) 1 d D U P A 2
C2A C 0.5784(15) 0.9218(14) 0.3345(10) 0.135(6) Uani 0.292(7) 1 d D U P A 2
F4A F 0.613(2) 0.932(3) 0.2795(13) 0.340(18) Uani 0.292(7) 1 d D U P A 2
F5A F 0.6301(12) 0.9520(12) 0.3771(9) 0.130(6) Uani 0.292(7) 1 d D U P A 2
F6A F 0.5028(16) 0.928(2) 0.3230(16) 0.210(11) Uani 0.292(7) 1 d D U P A 2
O4A O 0.5576(17) 0.7495(12) 0.3664(11) 0.156(7) Uani 0.292(7) 1 d D U P A 2
O5A O 0.6525(14) 0.8206(19) 0.4260(10) 0.153(8) Uani 0.292(7) 1 d D U P A 2
O6A O 0.523(2) 0.8598(18) 0.4371(14) 0.093(8) Uani 0.292(7) 1 d D U P A 2
O20B O 1.1964(9) 0.0408(13) 0.7214(12) 0.144(12) Uani 0.185(3) 1 d DG U P B 1
H20K H 1.201791 0.083832 0.742095 0.217 Uiso 0.185(3) 1 d G U P B 1
C20B C 1.1210(10) 0.0414(12) 0.6887(12) 0.166(18) Uani 0.185(3) 1 d DG U P B 1
H20D H 1.095188 -0.011127 0.694222 0.249 Uiso 0.185(3) 1 d G U P B 1
H20E H 1.128541 0.051167 0.644078 0.249 Uiso 0.185(3) 1 d G U P B 1
H20F H 1.088199 0.084369 0.705794 0.249 Uiso 0.185(3) 1 d G U P B 1
O30 O 0.0203(5) 0.9201(7) 0.5129(3) 0.108(8) Uani 0.188(3) 1 d DG U P C 2
H30 H -0.028368 0.915974 0.517300 0.162 Uiso 0.188(3) 1 d G U P C 2
C30 C 0.0597(4) 0.9181(6) 0.5738(3) 0.095(9) Uani 0.188(3) 1 d DG U P C 2
H30A H 0.106580 0.952451 0.573118 0.142 Uiso 0.188(3) 1 d G U P C 2
H30B H 0.075055 0.862319 0.583873 0.142 Uiso 0.188(3) 1 d G U P C 2
H30C H 0.024121 0.938291 0.605508 0.142 Uiso 0.188(3) 1 d G U P C 2
O30A O 0.0738(4) 0.8160(5) 0.5839(3) 0.162(7) Uani 0.406(3) 1 d DG U P D 3
H30K H 0.120855 0.817487 0.573307 0.244 Uiso 0.406(3) 1 d G U P D 3
C30A C 0.0267(5) 0.8119(7) 0.5324(4) 0.144(8) Uani 0.406(3) 1 d DG U P D 3
H30D H 0.013440 0.866866 0.518254 0.216 Uiso 0.406(3) 1 d G U P D 3
H30E H -0.021492 0.782760 0.542270 0.216 Uiso 0.406(3) 1 d G U P D 3
H30F H 0.053879 0.783237 0.499191 0.216 Uiso 0.406(3) 1 d G U P D 3
O10 O 0.5065(9) 0.5078(13) 0.9892(5) 0.173(11) Uani 0.221(3) 1 d DG U P E 4
H10 H 0.524509 0.460885 0.994856 0.259 Uiso 0.221(3) 1 d G U P E 4
C10 C 0.4808(7) 0.5166(11) 0.9250(5) 0.152(14) Uani 0.221(3) 1 d DG U P E 4
H10A H 0.479640 0.574220 0.913971 0.227 Uiso 0.221(3) 1 d G U P E 4
H10B H 0.428136 0.493575 0.919394 0.227 Uiso 0.221(3) 1 d G U P E 4
H10C H 0.517227 0.488061 0.897970 0.227 Uiso 0.221(3) 1 d G U P E 4
O50 O 0.2590(3) 0.7640(4) 0.6958(2) 0.149(2) Uani 1 1 d G U . . .
H50 H 0.269285 0.762571 0.657597 0.223 Uiso 1 1 d G U . . .
C50 C 0.2399(3) 0.8443(5) 0.7129(3) 0.193(6) Uani 1 1 d G U . . .
H50A H 0.201306 0.843190 0.746067 0.289 Uiso 1 1 d G U . . .
H50B H 0.217804 0.872994 0.676386 0.289 Uiso 1 1 d G U . . .
H50C H 0.287405 0.872252 0.728120 0.289 Uiso 1 1 d G U . . .
H10N H 0.660(4) 0.596(4) 0.515(3) 0.10(2) Uiso 1 1 d D . . . .
H12N H 0.419(4) 0.836(4) 0.480(3) 0.10(2) Uiso 1 1 d D . . . .
H14N H 0.491(3) 0.491(3) 0.663(3) 0.058(16) Uiso 1 1 d D . . . .

loop_
_atom_site_aniso_label
_atom_site_aniso_U_11
_atom_site_aniso_U_22
_atom_site_aniso_U_33
_atom_site_aniso_U_23
_atom_site_aniso_U_13
_atom_site_aniso_U_12
Zn01 0.0910(6) 0.0759(6) 0.0509(5) 0.0017(3) -0.0096(4) 0.0081(3)
C100 0.104(5) 0.100(5) 0.062(4) 0.010(3) -0.009(4) 0.014(4)
C101 0.116(6) 0.129(6) 0.085(6) -0.005(4) -0.012(4) 0.044(5)
C102 0.131(7) 0.152(8) 0.082(6) -0.012(5) -0.005(5) 0.057(6)
C103 0.119(5) 0.124(6) 0.071(4) -0.009(4) 0.000(4) 0.041(5)
C104 0.096(4) 0.085(4) 0.059(4) -0.001(3) -0.006(3) 0.005(4)
C105 0.103(5) 0.084(4) 0.052(3) 0.003(3) -0.005(3) 0.008(4)
C106 0.098(4) 0.072(4) 0.047(3) 0.006(3) 0.002(3) 0.009(3)
C107 0.112(5) 0.069(4) 0.057(4) 0.003(3) -0.012(4) -0.001(4)
C108 0.105(5) 0.080(4) 0.051(3) 0.005(3) -0.016(3) -0.004(3)
C109 0.097(4) 0.083(4) 0.040(3) 0.003(3) -0.004(3) 0.012(3)
C110 0.111(5) 0.066(4) 0.054(3) 0.002(3) -0.011(3) 0.009(3)
C111 0.097(4) 0.083(5) 0.053(3) 0.002(3) -0.010(3) -0.001(3)
C112 0.092(4) 0.085(4) 0.049(3) 0.001(3) -0.006(3) 0.013(3)
C113 0.108(5) 0.125(6) 0.053(4) 0.023(4) -0.001(3) 0.016(4)
C114 0.098(5) 0.059(3) 0.050(4) 0.007(3) -0.007(3) 0.009(3)
C115 0.089(4) 0.059(3) 0.048(3) 0.002(3) -0.011(3) 0.000(3)
C116 0.095(4) 0.061(3) 0.051(3) 0.006(3) -0.013(3) 0.003(3)
C120 0.105(5) 0.082(4) 0.059(4) -0.007(3) -0.023(3) 0.014(4)
C121 0.118(6) 0.094(5) 0.066(5) -0.002(4) -0.032(4) 0.021(4)
C122 0.115(5) 0.109(5) 0.053(4) 0.000(4) -0.017(4) 0.029(5)
C123 0.109(5) 0.095(4) 0.047(4) 0.000(3) -0.015(3) 0.017(4)
C124 0.090(4) 0.080(4) 0.051(4) 0.004(3) -0.006(3) 0.017(3)
C125 0.086(4) 0.085(4) 0.052(4) 0.004(3) -0.011(3) 0.008(3)
C126 0.096(5) 0.066(3) 0.045(3) 0.005(3) -0.011(3) 0.010(3)
C127 0.094(4) 0.069(4) 0.058(4) 0.007(3) -0.004(3) 0.010(3)
C128 0.103(5) 0.068(4) 0.054(3) 0.000(3) -0.008(3) 0.013(3)
C129 0.109(5) 0.059(3) 0.061(4) 0.004(3) -0.021(3) 0.010(3)
C130 0.094(4) 0.077(4) 0.067(4) -0.003(3) -0.019(3) 0.015(3)
C131 0.092(5) 0.076(4) 0.054(3) -0.001(3) -0.010(3) 0.010(3)
C132 0.121(5) 0.063(4) 0.070(4) -0.006(3) -0.033(4) 0.010(3)
C133 0.148(6) 0.066(4) 0.104(5) 0.002(4) -0.051(5) 0.008(4)
C134 0.098(5) 0.070(4) 0.056(4) -0.015(3) -0.018(4) 0.008(3)
C135 0.091(4) 0.062(3) 0.054(3) -0.003(3) -0.015(3) 0.006(3)
C136 0.087(4) 0.068(4) 0.057(4) -0.006(3) -0.017(3) 0.009(3)
C140 0.095(5) 0.106(6) 0.076(4) 0.006(4) -0.005(4) 0.002(4)
C141 0.102(5) 0.105(6) 0.096(5) 0.011(4) 0.005(4) -0.009(5)
C142 0.126(7) 0.093(6) 0.113(6) 0.008(5) -0.012(5) -0.026(5)
C143 0.111(6) 0.082(5) 0.092(5) -0.001(4) 0.002(4) -0.003(4)
C144 0.101(5) 0.079(5) 0.058(4) 0.004(3) -0.012(3) -0.002(4)
C145 0.101(5) 0.083(5) 0.056(3) 0.004(3) -0.007(3) 0.013(4)
C146 0.082(4) 0.063(3) 0.052(3) 0.001(3) -0.008(3) 0.009(3)
C147 0.099(5) 0.070(4) 0.049(3) -0.005(3) -0.008(3) 0.014(3)
C148 0.092(5) 0.080(4) 0.049(3) 0.001(3) -0.009(3) 0.006(3)
C149 0.098(4) 0.067(3) 0.044(3) 0.012(3) -0.008(3) 0.007(3)
C150 0.113(5) 0.066(3) 0.044(3) 0.004(3) -0.004(3) 0.014(3)
C151 0.089(4) 0.072(4) 0.052(3) 0.003(3) -0.011(3) 0.004(3)
C152 0.093(4) 0.083(4) 0.048(3) 0.006(3) -0.004(3) 0.005(3)
C153 0.111(5) 0.103(5) 0.072(4) 0.026(4) -0.004(4) 0.000(4)
C154 0.082(4) 0.084(5) 0.049(4) -0.006(3) -0.009(3) 0.004(3)
C155 0.086(4) 0.070(3) 0.049(3) 0.000(3) -0.009(3) 0.004(3)
C156 0.090(4) 0.066(3) 0.051(4) 0.001(3) -0.016(3) 0.004(3)
N100 0.094(3) 0.084(3) 0.057(3) 0.008(3) -0.002(3) 0.011(3)
N101 0.091(4) 0.071(3) 0.050(3) 0.002(2) -0.007(3) 0.007(3)
N102 0.101(4) 0.078(3) 0.046(3) 0.001(2) -0.006(3) 0.008(3)
N120 0.093(3) 0.080(3) 0.045(3) -0.003(3) -0.019(3) 0.016(3)
N121 0.088(3) 0.076(3) 0.045(3) 0.001(2) -0.010(2) 0.007(2)
N122 0.109(4) 0.064(3) 0.060(3) -0.003(3) -0.027(3) 0.013(3)
N140 0.087(4) 0.086(4) 0.059(3) 0.006(3) -0.006(2) 0.006(3)
N141 0.093(4) 0.067(3) 0.047(3) 0.000(2) -0.015(2) 0.010(3)
N142 0.095(3) 0.072(4) 0.044(3) 0.003(3) -0.008(2) 0.005(3)
O100 0.103(3) 0.072(2) 0.052(2) -0.0035(19) -0.013(2) 0.010(2)
O120 0.098(3) 0.085(3) 0.071(3) -0.007(2) -0.011(3) 0.021(2)
O140 0.112(3) 0.084(3) 0.054(3) -0.007(2) -0.010(2) 0.005(2)
S1 0.1356(17) 0.0960(13) 0.0753(12) -0.0076(9) 0.0046(11) -0.0296(12)
O1 0.122(4) 0.106(3) 0.070(3) 0.014(2) -0.007(2) -0.030(3)
O2 0.122(4) 0.099(4) 0.198(7) 0.052(4) -0.020(4) -0.008(3)
O3 0.221(6) 0.152(5) 0.106(4) -0.038(4) 0.037(4) -0.078(5)
C1 0.131(6) 0.117(6) 0.069(5) 0.021(4) -0.021(4) -0.019(5)
F1 0.111(3) 0.130(4) 0.176(5) 0.041(4) -0.021(3) -0.005(3)
F2 0.218(5) 0.114(3) 0.095(3) -0.001(3) -0.005(3) -0.031(3)
F3 0.114(3) 0.093(3) 0.122(3) 0.031(2) -0.006(3) -0.013(2)
S2 0.187(4) 0.147(3) 0.063(2) 0.0057(18) -0.001(2) 0.065(3)
O4 0.206(8) 0.070(5) 0.055(4) 0.026(4) -0.024(5) 0.020(4)
O5 0.156(7) 0.087(5) 0.092(5) -0.018(4) -0.013(5) -0.014(5)
O6 0.139(6) 0.057(6) 0.049(5) -0.019(4) -0.002(4) 0.033(4)
C2 0.204(11) 0.174(10) 0.117(9) 0.024(9) 0.026(11) -0.007(10)
F4 0.216(10) 0.148(8) 0.191(9) -0.035(7) 0.077(8) -0.054(7)
F5 0.174(7) 0.122(6) 0.163(8) 0.047(6) -0.027(6) 0.053(5)
F6 0.183(7) 0.142(6) 0.119(5) 0.011(4) 0.068(5) 0.060(5)
S2A 0.077(4) 0.075(4) 0.076(4) 0.022(3) 0.013(3) 0.035(3)
C2A 0.171(11) 0.124(11) 0.109(11) 0.000(10) 0.005(10) 0.041(10)
F4A 0.39(4) 0.32(4) 0.31(3) 0.00(3) 0.01(3) 0.02(3)
F5A 0.159(13) 0.113(12) 0.118(11) 0.012(10) 0.003(9) -0.009(11)
F6A 0.27(2) 0.21(2) 0.150(18) -0.001(18) 0.003(17) 0.02(2)
O4A 0.189(15) 0.166(14) 0.114(12) 0.002(11) 0.004(13) 0.064(13)
O5A 0.225(17) 0.168(17) 0.066(11) 0.068(13) -0.009(12) 0.026(16)
O6A 0.175(16) 0.074(17) 0.031(12) -0.003(11) 0.013(9) 0.045(13)
O20B 0.18(3) 0.100(18) 0.15(3) 0.054(19) -0.07(2) -0.027(19)
C20B 0.20(4) 0.10(3) 0.20(4) 0.01(3) -0.03(3) -0.04(3)
O30 0.111(16) 0.119(17) 0.095(16) 0.033(14) 0.023(13) 0.027(14)
C30 0.100(12) 0.104(12) 0.081(12) 0.015(9) 0.018(9) 0.013(9)
O30A 0.233(17) 0.171(14) 0.086(9) 0.034(10) 0.058(10) 0.041(13)
C30A 0.128(16) 0.156(17) 0.149(18) -0.038(16) 0.026(14) 0.022(14)
O10 0.180(13) 0.167(13) 0.171(14) -0.006(10) 0.020(10) -0.008(9)
C10 0.153(15) 0.152(15) 0.150(15) -0.003(5) 0.005(5) -0.002(5)
O50 0.131(5) 0.214(8) 0.101(4) 0.004(5) -0.003(4) -0.004(5)
C50 0.190(11) 0.253(15) 0.135(9) -0.071(10) -0.002(8) 0.061(11)

loop_
_atom_type_symbol
_atom_type_description
_atom_type_scat_dispersion_real
_atom_type_scat_dispersion_imag
_atom_type_scat_source
C C 0.0032 0.0016 'International Tables Vol C Tables 4.2.6.8 and 6.1.1.4'
H H 0.0000 0.0000 'International Tables Vol C Tables 4.2.6.8 and 6.1.1.4'
N N 0.0061 0.0032 'International Tables Vol C Tables 4.2.6.8 and 6.1.1.4'
Zn Zn 0.3032 1.3627 'International Tables Vol C Tables 4.2.6.8 and 6.1.1.4'
S S 0.1203 0.1179 'International Tables Vol C Tables 4.2.6.8 and 6.1.1.4'
O O 0.0106 0.0058 'International Tables Vol C Tables 4.2.6.8 and 6.1.1.4'
F F 0.0168 0.0099 'International Tables Vol C Tables 4.2.6.8 and 6.1.1.4'

loop_
_geom_angle_atom_site_label_1
_geom_angle_atom_site_label_2
_geom_angle_atom_site_label_3
_geom_angle
_geom_angle_site_symmetry_1
_geom_angle_site_symmetry_3
N100 Zn01 N120 98.28(18) . 3_666
N100 Zn01 N140 92.6(2) . .
N120 Zn01 N140 93.7(2) 3_666 .
N100 Zn01 N121 92.70(19) . 3_666
N120 Zn01 N121 76.74(19) 3_666 3_666
N140 Zn01 N121 169.65(17) . 3_666
N100 Zn01 N141 167.7(2) . .
N120 Zn01 N141 88.62(17) 3_666 .
N140 Zn01 N141 76.7(2) . .
N121 Zn01 N141 98.9(2) 3_666 .
N100 Zn01 N101 76.70(19) . .
N120 Zn01 N101 172.41(19) 3_666 .
N140 Zn01 N101 92.25(18) . .
N121 Zn01 N101 97.64(18) 3_666 .
N141 Zn01 N101 97.36(18) . .
N100 C100 C101 122.4(6) . .
N100 C100 H100 118.8 . .
C101 C100 H100 118.8 . .
C102 C101 C100 117.5(7) . .
C102 C101 H101 121.3 . .
C100 C101 H101 121.3 . .
C103 C102 C101 120.4(7) . .
C103 C102 H102 119.8 . .
C101 C102 H102 119.8 . .
C102 C103 C104 119.2(7) . .
C102 C103 H103 120.4 . .
C104 C103 H103 120.4 . .
N100 C104 C103 121.4(6) . .
N100 C104 C105 116.0(6) . .
C103 C104 C105 122.5(6) . .
N101 C105 C104 120.1(5) . .
N101 C105 H105 119.9 . .
C104 C105 H105 119.9 . .
C111 C106 C107 120.2(6) . .
C111 C106 N101 119.2(6) . .
C107 C106 N101 120.6(5) . .
C106 C107 C108 119.4(6) . .
C106 C107 H107 120.3 . .
C108 C107 H107 120.3 . .
C107 C108 C109 121.1(6) . .
C107 C108 H108 119.4 . .
C109 C108 H108 119.4 . .
C110 C109 C108 118.6(6) . .
C110 C109 C112 121.8(6) . .
C108 C109 C112 119.7(6) . .
C109 C110 C111 121.0(6) . .
C109 C110 H110 119.5 . .
C111 C110 H110 119.5 . .
C106 C111 C110 119.6(6) . .
C106 C111 H111 120.2 . .
C110 C111 H111 120.2 . .
N102 C112 C109 108.5(5) . .
N102 C112 C113 110.4(5) . .
C109 C112 C113 112.8(5) . .
N102 C112 H112 108.3 . .
C109 C112 H112 108.3 . .
C113 C112 H112 108.3 . .
C112 C113 H11A 109.5 . .
C112 C113 H11B 109.5 . .
H11A C113 H11B 109.5 . .
C112 C113 H11C 109.5 . .
H11A C113 H11C 109.5 . .
H11B C113 H11C 109.5 . .
O100 C114 N102 122.9(5) . .
O100 C114 C115 120.9(6) . .
N102 C114 C115 116.1(5) . .
C156 C115 C116 118.8(5) . .
C156 C115 C114 120.2(5) . .
C116 C115 C114 120.7(5) . .
C135 C116 C115 119.9(5) . .
C135 C116 H116 120.0 . .
C115 C116 H116 120.0 . .
N120 C120 C121 121.3(7) . .
N120 C120 H120 119.3 . .
C121 C120 H120 119.3 . .
C122 C121 C120 119.9(7) . .
C122 C121 H121 120.1 . .
C120 C121 H121 120.1 . .
C121 C122 C123 119.5(6) . .
C121 C122 H122 120.2 . .
C123 C122 H122 120.2 . .
C124 C123 C122 117.6(7) . .
C124 C123 H123 121.2 . .
C122 C123 H123 121.2 . .
N120 C124 C123 123.4(6) . .
N120 C124 C125 115.8(5) . .
C123 C124 C125 120.8(7) . .
N121 C125 C124 119.9(6) . .
N121 C125 H125 120.0 . .
C124 C125 H125 120.0 . .
C131 C126 C127 119.5(6) . .
C131 C126 N121 120.9(5) . .
C127 C126 N121 119.6(6) . .
C128 C127 C126 119.8(6) . .
C128 C127 H127 120.1 . .
C126 C127 H127 120.1 . .
C129 C128 C127 120.9(6) . .
C129 C128 H128 119.5 . .
C127 C128 H128 119.5 . .
C128 C129 C130 119.2(6) . .
C128 C129 C132 121.3(6) . .
C130 C129 C132 119.6(7) . .
C131 C130 C129 120.8(6) . .
C131 C130 H130 119.6 . .
C129 C130 H130 119.6 . .
C130 C131 C126 119.8(6) . .
C130 C131 H131 120.1 . .
C126 C131 H131 120.1 . .
N122 C132 C129 108.6(5) . .
N122 C132 C133 108.5(6) . .
C129 C132 C133 112.6(5) . .
N122 C132 H132 109.0 . .
C129 C132 H132 109.0 . .
C133 C132 H132 109.0 . .
C132 C133 H13A 109.5 . .
C132 C133 H13B 109.5 . .
H13A C133 H13B 109.5 . .
C132 C133 H13C 109.5 . .
H13A C133 H13C 109.5 . .
H13B C133 H13C 109.5 . .
O120 C134 N122 124.0(6) . .
O120 C134 C135 121.4(6) . .
N122 C134 C135 114.6(7) . .
C116 C135 C136 120.9(5) . .
C116 C135 C134 120.9(5) . .
C136 C135 C134 118.0(6) . .
C155 C136 C135 119.2(6) . .
C155 C136 H136 120.4 . .
C135 C136 H136 120.4 . .
N140 C140 C141 122.2(7) . .
N140 C140 H140 118.9 . .
C141 C140 H140 118.9 . .
C142 C141 C140 119.2(8) . .
C142 C141 H141 120.4 . .
C140 C141 H141 120.4 . .
C141 C142 C143 119.5(8) . .
C141 C142 H142 120.3 . .
C143 C142 H142 120.3 . .
C144 C143 C142 118.5(7) . .
C144 C143 H143 120.7 . .
C142 C143 H143 120.7 . .
N140 C144 C143 122.9(7) . .
N140 C144 C145 115.0(6) . .
C143 C144 C145 122.1(7) . .
N141 C145 C144 121.4(6) . .
N141 C145 H145 119.3 . .
C144 C145 H145 119.3 . .
C147 C146 C151 119.7(6) . .
C147 C146 N141 119.1(5) . .
C151 C146 N141 121.3(5) . .
C146 C147 C148 120.6(5) . .
C146 C147 H147 119.7 . .
C148 C147 H147 119.7 . .
C147 C148 C149 120.8(6) . .
C147 C148 H148 119.6 . .
C149 C148 H148 119.6 . .
C150 C149 C148 117.5(6) . .
C150 C149 C152 121.7(5) . .
C148 C149 C152 120.8(5) . .
C151 C150 C149 121.7(5) . .
C151 C150 H150 119.2 . .
C149 C150 H150 119.2 . .
C150 C151 C146 119.7(5) . .
C150 C151 H151 120.1 . .
C146 C151 H151 120.1 . .
N142 C152 C149 108.5(4) . .
N142 C152 C153 109.3(5) . .
C149 C152 C153 113.6(5) . .
N142 C152 H152 108.5 . .
C149 C152 H152 108.5 . .
C153 C152 H152 108.5 . .
C152 C153 H15A 109.5 . .
C152 C153 H15B 109.5 . .
H15A C153 H15B 109.5 . .
C152 C153 H15C 109.5 . .
H15A C153 H15C 109.5 . .
H15B C153 H15C 109.5 . .
O140 C154 N142 125.4(6) . .
O140 C154 C155 120.2(6) . .
N142 C154 C155 114.4(5) . .
C136 C155 C156 119.6(5) . .
C136 C155 C154 122.1(5) . .
C156 C155 C154 118.2(5) . .
C115 C156 C155 121.5(5) . .
C115 C156 H156 119.2 . .
C155 C156 H156 119.2 . .
C100 N100 C104 119.1(6) . .
C100 N100 Zn01 126.7(4) . .
C104 N100 Zn01 114.1(4) . .
C105 N101 C106 119.2(5) . .
C105 N101 Zn01 112.9(4) . .
C106 N101 Zn01 127.8(4) . .
C114 N102 C112 121.9(5) . .
C114 N102 H10N 125(4) . .
C112 N102 H10N 113(5) . .
C120 N120 C124 118.3(5) . .
C120 N120 Zn01 127.4(5) . 3_666
C124 N120 Zn01 113.6(4) . 3_666
C125 N121 C126 117.6(5) . .
C125 N121 Zn01 113.2(4) . 3_666
C126 N121 Zn01 129.1(4) . 3_666
C134 N122 C132 119.9(6) . .
C134 N122 H12N 117(4) . .
C132 N122 H12N 120(4) . .
C144 N140 C140 117.7(6) . .
C144 N140 Zn01 113.9(4) . .
C140 N140 Zn01 128.4(5) . .
C145 N141 C146 117.5(5) . .
C145 N141 Zn01 112.4(4) . .
C146 N141 Zn01 129.1(4) . .
C154 N142 C152 123.6(5) . .
C154 N142 H14N 119(4) . .
C152 N142 H14N 115(4) . .
O3 S1 O2 118.0(5) . .
O3 S1 O1 114.3(4) . .
O2 S1 O1 114.6(3) . .
O3 S1 C1 102.3(4) . .
O2 S1 C1 101.5(4) . .
O1 S1 C1 102.9(4) . .
F1 C1 F2 107.7(8) . .
F1 C1 F3 110.3(6) . .
F2 C1 F3 109.1(6) . .
F1 C1 S1 112.2(6) . .
F2 C1 S1 109.2(5) . .
F3 C1 S1 108.2(6) . .
O4 S2 O6 118.1(7) . .
O4 S2 O5 101.7(6) . .
O6 S2 O5 115.1(7) . .
O4 S2 C2 118.9(8) . .
O6 S2 C2 106.1(8) . .
O5 S2 C2 94.8(7) . .
F6 C2 F5 117.7(13) . .
F6 C2 F4 119.1(12) . .
F5 C2 F4 113.4(14) . .
F6 C2 S2 103.5(11) . .
F5 C2 S2 103.3(10) . .
F4 C2 S2 94.7(11) . .
O5A S2A O4A 106.2(15) . .
O5A S2A O6A 100.2(16) . .
O4A S2A O6A 106.7(17) . .
O5A S2A C2A 117.6(14) . .
O4A S2A C2A 123.4(12) . .
O6A S2A C2A 99.2(13) . .
O5A S2A F5A 82.2(13) . .
O4A S2A F5A 156.9(12) . .
O6A S2A F5A 92.5(14) . .
C2A S2A F5A 38.2(6) . .
F6A C2A F4A 106(2) . .
F6A C2A F5A 136(3) . .
F4A C2A F5A 105(2) . .
F6A C2A S2A 101.6(19) . .
F4A C2A S2A 128(3) . .
F5A C2A S2A 83.0(12) . .
C2A F5A S2A 58.8(11) . .
C20B O20B H20K 109.5 . .
O20B C20B H20D 109.5 . .
O20B C20B H20E 109.5 . .
H20D C20B H20E 109.5 . .
O20B C20B H20F 109.5 . .
H20D C20B H20F 109.5 . .
H20E C20B H20F 109.5 . .
C30 O30 H30 109.5 . .
O30 C30 H30A 109.5 . .
O30 C30 H30B 109.5 . .
H30A C30 H30B 109.5 . .
O30 C30 H30C 109.5 . .
H30A C30 H30C 109.5 . .
H30B C30 H30C 109.5 . .
C30A O30A H30K 109.5 . .
O30A C30A H30D 109.5 . .
O30A C30A H30E 109.5 . .
H30D C30A H30E 109.5 . .
O30A C30A H30F 109.5 . .
H30D C30A H30F 109.5 . .
H30E C30A H30F 109.5 . .
C10 O10 H10 109.5 . .
C10 O10 H10 98.6(10) . 3_667
H10 O10 H10 139.3 . 3_667
O10 C10 H10A 109.5 . .
O10 C10 H10A 116.3 3_667 .
O10 C10 H10B 109.5 . .
O10 C10 H10B 96.8 3_667 .
H10A C10 H10B 109.5 . .
O10 C10 H10C 109.5 . .
O10 C10 H10C 114.5 3_667 .
H10A C10 H10C 109.5 . .
H10B C10 H10C 109.5 . .
C50 O50 H50 109.5 . .
O50 C50 H50A 109.5 . .
O50 C50 H50B 109.5 . .
H50A C50 H50B 109.5 . .
O50 C50 H50C 109.5 . .
H50A C50 H50C 109.5 . .
H50B C50 H50C 109.5 . .

loop_
_geom_bond_atom_site_label_1
_geom_bond_atom_site_label_2
_geom_bond_distance
_geom_bond_site_symmetry_2
Zn01 N100 2.139(5) .
Zn01 N120 2.166(5) 3_666
Zn01 N140 2.178(6) .
Zn01 N121 2.186(5) 3_666
Zn01 N141 2.187(5) .
Zn01 N101 2.205(5) .
C100 N100 1.324(8) .
C100 C101 1.389(10) .
C100 H100 0.9500 .
C101 C102 1.383(11) .
C101 H101 0.9500 .
C102 C103 1.352(10) .
C102 H102 0.9500 .
C103 C104 1.376(10) .
C103 H103 0.9500 .
C104 N100 1.347(8) .
C104 C105 1.468(9) .
C105 N101 1.262(8) .
C105 H105 0.9500 .
C106 C111 1.380(9) .
C106 C107 1.391(9) .
C106 N101 1.435(8) .
C107 C108 1.392(9) .
C107 H107 0.9500 .
C108 C109 1.395(9) .
C108 H108 0.9500 .
C109 C110 1.379(9) .
C109 C112 1.527(8) .
C110 C111 1.403(9) .
C110 H110 0.9500 .
C111 H111 0.9500 .
C112 N102 1.473(8) .
C112 C113 1.532(9) .
C112 H112 1.0000 .
C113 H11A 0.9800 .
C113 H11B 0.9800 .
C113 H11C 0.9800 .
C114 O100 1.237(7) .
C114 N102 1.345(8) .
C114 C115 1.479(9) .
C115 C156 1.385(8) .
C115 C116 1.398(8) .
C116 C135 1.385(8) .
C116 H116 0.9500 .
C120 N120 1.334(8) .
C120 C121 1.395(10) .
C120 H120 0.9500 .
C121 C122 1.349(11) .
C121 H121 0.9500 .
C122 C123 1.394(10) .
C122 H122 0.9500 .
C123 C124 1.375(9) .
C123 H123 0.9500 .
C124 N120 1.342(8) .
C124 C125 1.474(9) .
C125 N121 1.280(8) .
C125 H125 0.9500 .
C126 C131 1.387(9) .
C126 C127 1.389(8) .
C126 N121 1.426(8) .
C127 C128 1.387(9) .
C127 H127 0.9500 .
C128 C129 1.363(9) .
C128 H128 0.9500 .
C129 C130 1.392(9) .
C129 C132 1.529(9) .
C130 C131 1.377(9) .
C130 H130 0.9500 .
C131 H131 0.9500 .
C132 N122 1.473(8) .
C132 C133 1.544(11) .
C132 H132 1.0000 .
C133 H13A 0.9800 .
C133 H13B 0.9800 .
C133 H13C 0.9800 .
C134 O120 1.211(8) .
C134 N122 1.353(9) .
C134 C135 1.526(9) .
C135 C136 1.402(8) .
C136 C155 1.385(8) .
C136 H136 0.9500 .
C140 N140 1.358(9) .
C140 C141 1.372(11) .
C140 H140 0.9500 .
C141 C142 1.370(12) .
C141 H141 0.9500 .
C142 C143 1.381(11) .
C142 H142 0.9500 .
C143 C144 1.373(10) .
C143 H143 0.9500 .
C144 N140 1.344(8) .
C144 C145 1.470(10) .
C145 N141 1.278(8) .
C145 H145 0.9500 .
C146 C147 1.377(8) .
C146 C151 1.386(8) .
C146 N141 1.430(8) .
C147 C148 1.377(9) .
C147 H147 0.9500 .
C148 C149 1.404(8) .
C148 H148 0.9500 .
C149 C150 1.391(9) .
C149 C152 1.513(9) .
C150 C151 1.380(9) .
C150 H150 0.9500 .
C151 H151 0.9500 .
C152 N142 1.466(7) .
C152 C153 1.531(9) .
C152 H152 1.0000 .
C153 H15A 0.9800 .
C153 H15B 0.9800 .
C153 H15C 0.9800 .
C154 O140 1.233(7) .
C154 N142 1.322(8) .
C154 C155 1.518(9) .
C155 C156 1.393(9) .
C156 H156 0.9500 .
N102 H10N 0.92(7) .
N122 H12N 1.04(6) .
N142 H14N 0.85(5) .
S1 O3 1.409(6) .
S1 O2 1.443(6) .
S1 O1 1.444(5) .
S1 C1 1.890(8) .
C1 F1 1.284(8) .
C1 F2 1.301(8) .
C1 F3 1.336(8) .
S2 O4 1.350(8) .
S2 O6 1.478(12) .
S2 O5 1.574(8) .
S2 C2 1.798(18) .
C2 F6 1.349(15) .
C2 F5 1.353(15) .
C2 F4 1.383(15) .
S2A O5A 1.45(2) .
S2A O4A 1.48(2) .
S2A O6A 1.57(2) .
S2A C2A 1.861(19) .
S2A F5A 2.16(2) .
C2A F6A 1.310(18) .
C2A F4A 1.338(18) .
C2A F5A 1.346(18) .
O20B C20B 1.4457 .
O20B H20K 0.8400 .
C20B H20D 0.9800 .
C20B H20E 0.9800 .
C20B H20F 0.9800 .
O30 C30 1.4488 .
O30 H30 0.8400 .
C30 H30A 0.9800 .
C30 H30B 0.9800 .
C30 H30C 0.9801 .
O30A C30A 1.3472 .
O30A H30K 0.8400 .
C30A H30D 0.9800 .
C30A H30E 0.9800 .
C30A H30F 0.9800 .
O10 C10 1.4347 .
O10 H10 0.8400 .
O10 H10 0.82(3) 3_667
C10 H10A 0.9800 .
C10 H10B 0.9801 .
C10 H10C 0.9800 .
O50 C50 1.4143 .
O50 H50 0.8400 .
C50 H50A 0.9800 .
C50 H50B 0.9800 .
C50 H50C 0.9800 .

loop_
_geom_hbond_atom_site_label_D
_geom_hbond_atom_site_label_H
_geom_hbond_atom_site_label_A
_geom_hbond_distance_DH
_geom_hbond_distance_HA
_geom_hbond_distance_DA
_geom_hbond_angle_DHA
_geom_hbond_site_symmetry_A
N142 H14N O100 0.85(5) 2.10(5) 2.944(7) 176(5) 3_666
O50 H50 O120 0.84 1.86 2.689(7) 167.5 .

loop_
_geom_torsion_atom_site_label_1
_geom_torsion_atom_site_label_2
_geom_torsion_atom_site_label_3
_geom_torsion_atom_site_label_4
_geom_torsion
_geom_torsion_site_symmetry_4
N100 C100 C101 C102 -0.4(13) .
C100 C101 C102 C103 -0.6(15) .
C101 C102 C103 C104 1.6(15) .
C102 C103 C104 N100 -1.8(12) .
C102 C103 C104 C105 -178.8(8) .
N100 C104 C105 N101 2.0(9) .
C103 C104 C105 N101 179.2(7) .
C111 C106 C107 C108 -1.0(9) .
N101 C106 C107 C108 175.7(6) .
C106 C107 C108 C109 0.7(9) .
C107 C108 C109 C110 0.7(9) .
C107 C108 C109 C112 -178.9(6) .
C108 C109 C110 C111 -1.6(9) .
C112 C109 C110 C111 177.9(5) .
C107 C106 C111 C110 0.1(9) .
N101 C106 C111 C110 -176.7(5) .
C109 C110 C111 C106 1.3(9) .
C110 C109 C112 N102 -60.3(7) .
C108 C109 C112 N102 119.2(6) .
C110 C109 C112 C113 62.3(8) .
C108 C109 C112 C113 -118.1(7) .
O100 C114 C115 C156 133.5(6) .
N102 C114 C115 C156 -43.8(8) .
O100 C114 C115 C116 -40.1(8) .
N102 C114 C115 C116 142.6(6) .
C156 C115 C116 C135 1.7(8) .
C114 C115 C116 C135 175.4(5) .
N120 C120 C121 C122 -2.8(10) .
C120 C121 C122 C123 0.9(10) .
C121 C122 C123 C124 0.9(10) .
C122 C123 C124 N120 -0.8(9) .
C122 C123 C124 C125 177.8(6) .
N120 C124 C125 N121 5.3(8) .
C123 C124 C125 N121 -173.5(6) .
C131 C126 C127 C128 -1.2(8) .
N121 C126 C127 C128 176.8(5) .
C126 C127 C128 C129 -1.7(9) .
C127 C128 C129 C130 3.6(9) .
C127 C128 C129 C132 -175.6(5) .
C128 C129 C130 C131 -2.6(9) .
C132 C129 C130 C131 176.6(5) .
C129 C130 C131 C126 -0.3(9) .
C127 C126 C131 C130 2.2(8) .
N121 C126 C131 C130 -175.9(5) .
C128 C129 C132 N122 127.1(6) .
C130 C129 C132 N122 -52.1(8) .
C128 C129 C132 C133 -112.6(7) .
C130 C129 C132 C133 68.2(8) .
C115 C116 C135 C136 -2.3(9) .
C115 C116 C135 C134 -177.7(5) .
O120 C134 C135 C116 139.3(6) .
N122 C134 C135 C116 -40.3(8) .
O120 C134 C135 C136 -36.2(8) .
N122 C134 C135 C136 144.2(5) .
C116 C135 C136 C155 0.7(9) .
C134 C135 C136 C155 176.3(5) .
N140 C140 C141 C142 2.1(11) .
C140 C141 C142 C143 -3.9(12) .
C141 C142 C143 C144 4.0(11) .
C142 C143 C144 N140 -2.4(10) .
C142 C143 C144 C145 178.6(6) .
N140 C144 C145 N141 -3.8(8) .
C143 C144 C145 N141 175.3(6) .
C151 C146 C147 C148 1.9(8) .
N141 C146 C147 C148 -177.1(5) .
C146 C147 C148 C149 -0.4(9) .
C147 C148 C149 C150 -1.3(8) .
C147 C148 C149 C152 176.2(5) .
C148 C149 C150 C151 1.5(8) .
C152 C149 C150 C151 -176.0(5) .
C149 C150 C151 C146 0.0(8) .
C147 C146 C151 C150 -1.7(8) .
N141 C146 C151 C150 177.3(5) .
C150 C149 C152 N142 113.2(6) .
C148 C149 C152 N142 -64.2(7) .
C150 C149 C152 C153 -125.1(6) .
C148 C149 C152 C153 57.5(7) .
C135 C136 C155 C156 1.3(9) .
C135 C136 C155 C154 -179.8(6) .
O140 C154 C155 C136 -45.6(9) .
N142 C154 C155 C136 135.6(6) .
O140 C154 C155 C156 133.3(6) .
N142 C154 C155 C156 -45.5(8) .
C116 C115 C156 C155 0.3(9) .
C114 C115 C156 C155 -173.4(6) .
C136 C155 C156 C115 -1.8(9) .
C154 C155 C156 C115 179.2(5) .
C101 C100 N100 C104 0.2(11) .
C101 C100 N100 Zn01 -178.7(6) .
C103 C104 N100 C100 0.9(10) .
C105 C104 N100 C100 178.1(6) .
C103 C104 N100 Zn01 179.9(6) .
C105 C104 N100 Zn01 -2.9(7) .
C104 C105 N101 C106 -177.9(6) .
C104 C105 N101 Zn01 -0.1(8) .
C111 C106 N101 C105 -117.5(7) .
C107 C106 N101 C105 65.7(8) .
C111 C106 N101 Zn01 65.0(7) .
C107 C106 N101 Zn01 -111.7(6) .
O100 C114 N102 C112 -4.5(9) .
C115 C114 N102 C112 172.7(5) .
C109 C112 N102 C114 -157.7(5) .
C113 C112 N102 C114 78.2(7) .
C121 C120 N120 C124 2.8(9) .
C121 C120 N120 Zn01 -166.7(5) 3_666
C123 C124 N120 C120 -1.0(9) .
C125 C124 N120 C120 -179.7(5) .
C123 C124 N120 Zn01 170.0(5) 3_666
C125 C124 N120 Zn01 -8.7(6) 3_666
C124 C125 N121 C126 179.8(5) .
C124 C125 N121 Zn01 1.1(7) 3_666
C131 C126 N121 C125 -58.8(7) .
C127 C126 N121 C125 123.2(6) .
C131 C126 N121 Zn01 119.7(5) 3_666
C127 C126 N121 Zn01 -58.3(7) 3_666
O120 C134 N122 C132 -10.7(8) .
C135 C134 N122 C132 168.8(5) .
C129 C132 N122 C134 -78.3(7) .
C133 C132 N122 C134 159.0(5) .
C143 C144 N140 C140 0.7(9) .
C145 C144 N140 C140 179.7(5) .
C143 C144 N140 Zn01 178.3(5) .
C145 C144 N140 Zn01 -2.6(6) .
C141 C140 N140 C144 -0.5(9) .
C141 C140 N140 Zn01 -177.7(5) .
C144 C145 N141 C146 177.7(5) .
C144 C145 N141 Zn01 7.9(7) .
C147 C146 N141 C145 135.9(5) .
C151 C146 N141 C145 -43.0(7) .
C147 C146 N141 Zn01 -56.3(6) .
C151 C146 N141 Zn01 124.8(5) .
O140 C154 N142 C152 -20.6(10) .
C155 C154 N142 C152 158.1(5) .
C149 C152 N142 C154 -81.9(7) .
C153 C152 N142 C154 153.8(6) .
O3 S1 C1 F1 -70.3(7) .
O2 S1 C1 F1 167.4(6) .
O1 S1 C1 F1 48.5(6) .
O3 S1 C1 F2 170.3(6) .
O2 S1 C1 F2 48.0(7) .
O1 S1 C1 F2 -70.9(6) .
O3 S1 C1 F3 51.6(6) .
O2 S1 C1 F3 -70.7(5) .
O1 S1 C1 F3 170.4(4) .
O4 S2 C2 F6 -45.7(12) .
O6 S2 C2 F6 178.4(9) .
O5 S2 C2 F6 60.5(10) .
O4 S2 C2 F5 -169.0(8) .
O6 S2 C2 F5 55.1(12) .
O5 S2 C2 F5 -62.8(10) .
O4 S2 C2 F4 75.7(11) .
O6 S2 C2 F4 -60.2(11) .
O5 S2 C2 F4 -178.1(9) .
O5A S2A C2A F6A -160(2) .
O4A S2A C2A F6A 64(3) .
O6A S2A C2A F6A -53(3) .
F5A S2A C2A F6A -136(3) .
O5A S2A C2A F4A 79(3) .
O4A S2A C2A F4A -57(3) .
O6A S2A C2A F4A -174(3) .
F5A S2A C2A F4A 103(3) .
O5A S2A C2A F5A -24(2) .
O4A S2A C2A F5A -160.6(18) .
O6A S2A C2A F5A 82(2) .
F6A C2A F5A S2A 99(3) .
F4A C2A F5A S2A -127(3) .
